data_4123503
loop_
_publ_author_name
'Quan, Yangjian'
'Xie, Zuowei'

_publ_section_title
;
 Palladium-Catalyzed Regioselective Intramolecular Coupling of o-Carborane
 with Aromatics via Direct Cage B-H Activation.
;
_journal_name_full 'Journal of the American Chemical Society'
_journal_page_first 150310140942007
_journal_paper_doi 10.1021/jacs.5b01169
_journal_year 2015
_chemical_formula_sum 'C10 H18 B10'
_chemical_formula_weight 246.34
_chemical_name_systematic
; 
 ? 
;
_space_group_IT_number 14
_symmetry_cell_setting monoclinic
_symmetry_space_group_name_Hall '-P 2yn'
_symmetry_space_group_name_H-M 'P 1 21/n 1'
_atom_sites_solution_hydrogens geom
_atom_sites_solution_primary direct
_atom_sites_solution_secondary difmap
_audit_creation_method SHELXL-97
_cell_angle_alpha 90.00
_cell_angle_beta 91.892(7)
_cell_angle_gamma 90.00
_cell_formula_units_Z 4
_cell_length_a 10.246(3)
_cell_length_b 13.688(4)
_cell_length_c 10.528(3)
_cell_measurement_temperature 296(2)
_cell_volume 1475.7(7)
_computing_structure_refinement 'SHELXL-97 (Sheldrick, 1997)'
_computing_structure_solution 'SHELXS-97 (Sheldrick, 1990)'
_diffrn_ambient_temperature 296(2)
_diffrn_measured_fraction_theta_full 1.000
_diffrn_measured_fraction_theta_max 1.000
_diffrn_radiation_monochromator graphite
_diffrn_radiation_source 'fine-focus sealed tube'
_diffrn_radiation_type MoK\a
_diffrn_radiation_wavelength 0.71073
_diffrn_reflns_av_R_equivalents 0.1625
_diffrn_reflns_av_sigmaI/netI 0.1280
_diffrn_reflns_limit_h_max 12
_diffrn_reflns_limit_h_min -12
_diffrn_reflns_limit_k_max 16
_diffrn_reflns_limit_k_min -15
_diffrn_reflns_limit_l_max 12
_diffrn_reflns_limit_l_min -12
_diffrn_reflns_number 12114
_diffrn_reflns_theta_full 25.24
_diffrn_reflns_theta_max 25.24
_diffrn_reflns_theta_min 2.44
_exptl_absorpt_coefficient_mu 0.052
_exptl_absorpt_correction_T_max 0.9845
_exptl_absorpt_correction_T_min 0.9744
_exptl_absorpt_correction_type multi-scan
_exptl_crystal_colour colorless
_exptl_crystal_density_diffrn 1.109
_exptl_crystal_density_method 'not measured'
_exptl_crystal_description block
_exptl_crystal_F_000 512
_exptl_crystal_size_max 0.50
_exptl_crystal_size_mid 0.40
_exptl_crystal_size_min 0.30
_refine_diff_density_max 0.303
_refine_diff_density_min -0.340
_refine_diff_density_rms 0.094
_refine_ls_extinction_method none
_refine_ls_goodness_of_fit_ref 1.008
_refine_ls_hydrogen_treatment riding
_refine_ls_matrix_type full
_refine_ls_number_parameters 181
_refine_ls_number_reflns 2679
_refine_ls_number_restraints 0
_refine_ls_restrained_S_all 1.008
_refine_ls_R_factor_all 0.1543
_refine_ls_R_factor_gt 0.0827
_refine_ls_shift/su_max 0.000
_refine_ls_shift/su_mean 0.000
_refine_ls_structure_factor_coef Fsqd
_refine_ls_weighting_details 'calc w=1/[\s^2^(Fo^2^)+(0.1356P)^2^+0.0000P] where P=(Fo^2^+2Fc^2^)/3'
_refine_ls_weighting_scheme calc
_refine_ls_wR_factor_gt 0.1977
_refine_ls_wR_factor_ref 0.2474
_reflns_number_gt 1400
_reflns_number_total 2679
_reflns_threshold_expression >2sigma(I)
_cod_data_source_file ja5b01169_si_001.cif
_cod_data_source_block 3l
_cod_original_cell_volume 1475.8(7)
_cod_original_sg_symbol_H-M P2(1)/n
_cod_database_code 4123503

loop_
_symmetry_equiv_pos_as_xyz
'x, y, z'
'-x+1/2, y+1/2, -z+1/2'
'-x, -y, -z'
'x-1/2, -y-1/2, z-1/2'

loop_
_atom_site_label
_atom_site_type_symbol
_atom_site_fract_x
_atom_site_fract_y
_atom_site_fract_z
_atom_site_U_iso_or_equiv
_atom_site_adp_type
_atom_site_occupancy
_atom_site_symmetry_multiplicity
_atom_site_calc_flag
_atom_site_refinement_flags
C1 C 0.9690(3) 0.8074(2) 0.1392(3) 0.0314(8) Uani 1 1 d .
C2 C 0.8288(3) 0.8088(2) 0.0554(3) 0.0376(9) Uani 1 1 d .
C11 C 0.8329(3) 0.8083(3) -0.0885(3) 0.0559(11) Uani 1 1 d .
H11A H 0.8024 0.7464 -0.1203 0.084 Uiso 1 1 calc R
H11B H 0.9210 0.8187 -0.1137 0.084 Uiso 1 1 calc R
H11C H 0.7780 0.8594 -0.1224 0.084 Uiso 1 1 calc R
C12 C 1.1054(3) 0.8185(2) 0.0857(3) 0.0378(8) Uani 1 1 d .
H12A H 1.1003 0.8478 0.0018 0.045 Uiso 1 1 calc R
H12B H 1.1482 0.7555 0.0801 0.045 Uiso 1 1 calc R
C13 C 1.1796(3) 0.8853(2) 0.1799(3) 0.0339(8) Uani 1 1 d .
C14 C 1.3087(3) 0.9135(3) 0.1679(3) 0.0447(9) Uani 1 1 d .
H14A H 1.3556 0.8923 0.0989 0.054 Uiso 1 1 calc R
C15 C 1.3678(3) 0.9738(3) 0.2599(4) 0.0507(10) Uani 1 1 d .
H15A H 1.4546 0.9924 0.2527 0.061 Uiso 1 1 calc R
C16 C 1.2978(3) 1.0059(3) 0.3614(4) 0.0516(10) Uani 1 1 d .
H16A H 1.3378 1.0463 0.4220 0.062 Uiso 1 1 calc R
C17 C 1.1679(3) 0.9785(2) 0.3744(3) 0.0434(9) Uani 1 1 d .
H17A H 1.1216 1.0010 0.4430 0.052 Uiso 1 1 calc R
C18 C 1.1072(3) 0.9174(2) 0.2844(3) 0.0329(8) Uani 1 1 d .
B6 B 0.8764(3) 0.7028(3) 0.1348(4) 0.0388(10) Uani 1 1 d .
H6 H 0.9032 0.6346 0.0868 0.047 Uiso 1 1 calc R
B5 B 0.9575(3) 0.7434(3) 0.2776(3) 0.0345(9) Uani 1 1 d .
H5 H 1.0365 0.7002 0.3231 0.041 Uiso 1 1 calc R
B4 B 0.9639(3) 0.8744(3) 0.2751(3) 0.0314(9) Uani 1 1 d .
B3 B 0.8793(3) 0.9139(3) 0.1337(3) 0.0340(9) Uani 1 1 d .
H3 H 0.9073 0.9812 0.0842 0.041 Uiso 1 1 calc R
B11 B 0.7128(3) 0.7461(3) 0.1367(4) 0.0455(11) Uani 1 1 d .
H11 H 0.6321 0.7049 0.0905 0.055 Uiso 1 1 calc R
B10 B 0.7928(4) 0.7051(3) 0.2797(4) 0.0401(10) Uani 1 1 d .
H10 H 0.7635 0.6372 0.3271 0.048 Uiso 1 1 calc R
B9 B 0.8470(3) 0.8114(3) 0.3684(3) 0.0342(9) Uani 1 1 d .
H9 H 0.8530 0.8123 0.4729 0.041 Uiso 1 1 calc R
B8 B 0.7990(3) 0.9180(3) 0.2784(4) 0.0366(9) Uani 1 1 d .
H8 H 0.7745 0.9873 0.3247 0.044 Uiso 1 1 calc R
B7 B 0.7146(3) 0.8757(3) 0.1353(4) 0.0423(10) Uani 1 1 d .
H7 H 0.6352 0.9176 0.0882 0.051 Uiso 1 1 calc R
B12 B 0.6945(3) 0.8130(3) 0.2810(4) 0.0402(10) Uani 1 1 d .
H12 H 0.6014 0.8150 0.3300 0.048 Uiso 1 1 calc R

loop_
_atom_site_aniso_label
_atom_site_aniso_U_11
_atom_site_aniso_U_22
_atom_site_aniso_U_33
_atom_site_aniso_U_23
_atom_site_aniso_U_13
_atom_site_aniso_U_12
C1 0.0283(15) 0.040(2) 0.0259(18) -0.0038(14) 0.0015(12) 0.0008(14)
C2 0.0289(15) 0.054(2) 0.0302(19) -0.0016(16) 0.0003(13) -0.0005(15)
C11 0.048(2) 0.089(3) 0.030(2) -0.0091(19) -0.0029(16) 0.005(2)
C12 0.0307(16) 0.050(2) 0.0333(19) -0.0088(16) 0.0089(13) -0.0002(15)
C13 0.0318(16) 0.040(2) 0.0299(18) 0.0014(15) 0.0032(13) -0.0001(14)
C14 0.0338(17) 0.052(2) 0.049(2) -0.0006(18) 0.0088(16) 0.0002(16)
C15 0.0337(17) 0.052(2) 0.066(3) 0.003(2) 0.0000(18) -0.0093(17)
C16 0.048(2) 0.052(2) 0.054(2) -0.0053(19) -0.0088(18) -0.0149(18)
C17 0.0457(19) 0.047(2) 0.037(2) -0.0081(17) 0.0016(15) -0.0072(17)
C18 0.0355(17) 0.0357(19) 0.0276(18) -0.0016(14) 0.0004(13) -0.0027(14)
B6 0.0357(19) 0.040(2) 0.040(2) -0.0101(18) 0.0008(17) -0.0034(16)
B5 0.0363(18) 0.032(2) 0.035(2) 0.0003(17) 0.0005(16) 0.0018(16)
B4 0.0353(18) 0.034(2) 0.0256(19) -0.0021(16) 0.0080(15) -0.0014(16)
B3 0.0369(19) 0.034(2) 0.032(2) 0.0041(17) 0.0087(15) 0.0016(15)
B11 0.0294(18) 0.057(3) 0.051(3) -0.010(2) 0.0028(17) -0.0058(19)
B10 0.042(2) 0.038(2) 0.041(2) 0.0014(18) 0.0083(17) -0.0086(17)
B9 0.0394(19) 0.038(2) 0.026(2) 0.0013(17) 0.0066(15) -0.0010(17)
B8 0.0336(19) 0.039(2) 0.038(2) -0.0022(18) 0.0109(16) 0.0041(16)
B7 0.0305(18) 0.056(3) 0.040(2) 0.004(2) 0.0036(16) 0.0063(18)
B12 0.0314(18) 0.048(3) 0.042(2) 0.0024(19) 0.0114(17) -0.0015(17)

loop_
_atom_type_symbol
_atom_type_description
_atom_type_scat_dispersion_real
_atom_type_scat_dispersion_imag
_atom_type_scat_source
C C 0.0033 0.0016 'International Tables Vol C Tables 4.2.6.8 and 6.1.1.4'
H H 0.0000 0.0000 'International Tables Vol C Tables 4.2.6.8 and 6.1.1.4'
B B 0.0013 0.0007 'International Tables Vol C Tables 4.2.6.8 and 6.1.1.4'

loop_
_geom_angle_atom_site_label_1
_geom_angle_atom_site_label_2
_geom_angle_atom_site_label_3
_geom_angle
C12 C1 C2 125.9(3)
C12 C1 B4 108.0(2)
C2 C1 B4 113.0(2)
C12 C1 B5 117.0(2)
C2 C1 B5 112.1(2)
B4 C1 B5 63.5(2)
C12 C1 B6 125.6(3)
C2 C1 B6 61.81(19)
B4 C1 B6 116.1(2)
B5 C1 B6 62.7(2)
C12 C1 B3 113.3(2)
C2 C1 B3 61.43(19)
B4 C1 B3 62.7(2)
B5 C1 B3 114.3(2)
B6 C1 B3 114.2(2)
C11 C2 C1 118.6(2)
C11 C2 B11 122.5(3)
C1 C2 B11 109.3(3)
C11 C2 B7 122.0(3)
C1 C2 B7 109.6(2)
B11 C2 B7 62.0(2)
C11 C2 B3 117.5(3)
C1 C2 B3 61.07(19)
B11 C2 B3 112.3(3)
B7 C2 B3 61.5(2)
C11 C2 B6 117.4(3)
C1 C2 B6 60.70(19)
B11 C2 B6 62.0(2)
B7 C2 B6 113.1(3)
B3 C2 B6 113.0(2)
C1 C12 C13 105.1(2)
C14 C13 C18 120.6(3)
C14 C13 C12 124.2(3)
C18 C13 C12 115.2(3)
C13 C14 C15 119.7(3)
C16 C15 C14 120.1(3)
C15 C16 C17 120.9(3)
C16 C17 C18 120.0(3)
C17 C18 C13 118.7(3)
C17 C18 B4 131.1(3)
C13 C18 B4 110.2(3)
C1 B6 C2 57.49(19)
C1 B6 B10 104.1(3)
C2 B6 B10 105.3(3)
C1 B6 B11 104.0(3)
C2 B6 B11 58.5(2)
B10 B6 B11 60.2(2)
C1 B6 B5 58.35(19)
C2 B6 B5 105.2(3)
B10 B6 B5 59.6(2)
B11 B6 B5 107.5(3)
C1 B5 B10 104.8(2)
C1 B5 B9 104.7(2)
B10 B5 B9 61.4(2)
C1 B5 B6 58.9(2)
B10 B5 B6 60.0(2)
B9 B5 B6 109.3(3)
C1 B5 B4 58.07(18)
B10 B5 B4 109.4(3)
B9 B5 B4 60.45(19)
B6 B5 B4 108.4(3)
C18 B4 C1 101.4(2)
C18 B4 B3 111.3(2)
C1 B4 B3 59.25(19)
C18 B4 B8 138.5(3)
C1 B4 B8 104.5(2)
B3 B4 B8 58.84(19)
C18 B4 B5 113.9(3)
C1 B4 B5 58.40(19)
B3 B4 B5 107.4(3)
B8 B4 B5 107.3(2)
C18 B4 B9 141.2(3)
C1 B4 B9 103.9(2)
B3 B4 B9 106.7(2)
B8 B4 B9 60.2(2)
B5 B4 B9 59.11(19)
C1 B3 C2 57.51(18)
C1 B3 B8 105.2(2)
C2 B3 B8 107.4(2)
C1 B3 B7 104.9(3)
C2 B3 B7 59.2(2)
B8 B3 B7 61.7(2)
C1 B3 B4 58.04(19)
C2 B3 B4 106.0(3)
B8 B3 B4 60.9(2)
B7 B3 B4 109.9(2)
C2 B11 B7 59.2(2)
C2 B11 B6 59.5(2)
B7 B11 B6 108.8(3)
C2 B11 B10 105.8(2)
B7 B11 B10 108.5(3)
B6 B11 B10 59.8(2)
C2 B11 B12 105.1(3)
B7 B11 B12 59.8(2)
B6 B11 B12 107.7(3)
B10 B11 B12 60.1(2)
B5 B10 B6 60.4(2)
B5 B10 B11 108.0(3)
B6 B10 B11 60.0(2)
B5 B10 B12 107.0(3)
B6 B10 B12 108.0(3)
B11 B10 B12 60.2(2)
B5 B10 B9 59.4(2)
B6 B10 B9 108.0(2)
B11 B10 B9 107.9(3)
B12 B10 B9 59.6(2)
B5 B9 B12 107.0(3)
B5 B9 B4 60.4(2)
B12 B9 B4 107.5(3)
B5 B9 B8 108.1(2)
B12 B9 B8 60.0(2)
B4 B9 B8 59.86(19)
B5 B9 B10 59.2(2)
B12 B9 B10 59.7(2)
B4 B9 B10 107.7(2)
B8 B9 B10 107.9(3)
B3 B8 B12 106.6(3)
B3 B8 B4 60.27(19)
B12 B8 B4 107.3(3)
B3 B8 B9 107.7(2)
B12 B8 B9 59.7(2)
B4 B8 B9 59.96(19)
B3 B8 B7 59.4(2)
B12 B8 B7 59.1(2)
B4 B8 B7 107.6(2)
B9 B8 B7 107.1(3)
C2 B7 B3 59.33(19)
C2 B7 B11 58.7(2)
B3 B7 B11 107.9(3)
C2 B7 B12 105.3(3)
B3 B7 B12 106.8(3)
B11 B7 B12 60.5(2)
C2 B7 B8 105.2(2)
B3 B7 B8 58.8(2)
B11 B7 B8 108.5(3)
B12 B7 B8 60.0(2)
B7 B12 B9 109.1(2)
B7 B12 B10 108.2(3)
B9 B12 B10 60.7(2)
B7 B12 B11 59.7(2)
B9 B12 B11 108.5(2)
B10 B12 B11 59.7(2)
B7 B12 B8 60.9(2)
B9 B12 B8 60.3(2)
B10 B12 B8 109.0(2)
B11 B12 B8 108.6(3)

loop_
_geom_bond_atom_site_label_1
_geom_bond_atom_site_label_2
_geom_bond_distance
C1 C12 1.532(4)
C1 C2 1.661(4)
C1 B4 1.701(5)
C1 B5 1.707(5)
C1 B6 1.718(5)
C1 B3 1.723(5)
C2 C11 1.516(4)
C2 B11 1.718(5)
C2 B7 1.727(5)
C2 B3 1.729(5)
C2 B6 1.736(5)
C12 C13 1.532(4)
C13 C14 1.388(4)
C13 C18 1.417(4)
C14 C15 1.395(5)
C15 C16 1.378(5)
C16 C17 1.394(5)
C17 C18 1.395(4)
C18 B4 1.582(4)
B6 B10 1.775(5)
B6 B11 1.778(5)
B6 B5 1.783(5)
B5 B10 1.768(5)
B5 B9 1.770(5)
B5 B4 1.795(5)
B4 B3 1.782(5)
B4 B8 1.793(5)
B4 B9 1.795(5)
B3 B8 1.756(5)
B3 B7 1.767(5)
B11 B7 1.775(6)
B11 B10 1.782(6)
B11 B12 1.789(6)
B10 B12 1.788(5)
B10 B9 1.807(5)
B9 B12 1.787(5)
B9 B8 1.799(5)
B8 B12 1.792(5)
B8 B7 1.808(6)
B7 B12 1.776(5)
